data_7218502
loop_
_publ_author_name
'Stratford, Samuel A.'
'Arhangelskis, Mihails'
'Bu\<car, Dejan-Kre\<simir'
'Jones, William'

_publ_section_title
;
 Solid-state photoreactivity of 9-substituted acridizinium bromide salts
;
_journal_issue 47
_journal_name_full CrystEngComm
_journal_page_first 10830
_journal_paper_doi 10.1039/C4CE01622J
_journal_volume 16
_journal_year 2014
_chemical_formula_moiety 'C13 H9 I N 1+, I3 1-'
_chemical_formula_sum 'C13 H9 I4 N'
_chemical_formula_weight 686.81
_space_group_IT_number 2
_symmetry_cell_setting triclinic
_symmetry_space_group_name_Hall '-P 1'
_symmetry_space_group_name_H-M 'P -1'
_atom_sites_solution_hydrogens geom
_atom_sites_solution_primary direct
_atom_sites_solution_secondary difmap
_audit_creation_date 2013-07-14T20:49:09-00:00
_audit_creation_method 'WinGX routine CIF_UPDATE'
_cell_angle_alpha 105.219(2)
_cell_angle_beta 105.581(2)
_cell_angle_gamma 101.791(2)
_cell_formula_units_Z 2
_cell_length_a 7.5081(3)
_cell_length_b 10.4940(5)
_cell_length_c 11.7322(6)
_cell_measurement_reflns_used 12875
_cell_measurement_temperature 180(2)
_cell_measurement_theta_max 25.35
_cell_measurement_theta_min 1.00
_cell_volume 820.76(7)
_computing_cell_refinement 'HKL Scalepack (Otwinowski & Minor 1997)'
_computing_data_collection 'Collect (Nonius B.V. 1998)'
_computing_data_reduction
;
 HKL Denzo and Scalepack (Otwinowski & Minor 1997)
;
_computing_structure_refinement 'SHELXL-97 (Sheldrick, 2008)'
_diffrn_ambient_temperature 180(2)
_diffrn_measured_fraction_theta_full 0.990
_diffrn_measured_fraction_theta_max 0.990
_diffrn_measurement_device_type 'Nonius Kappa CCD'
_diffrn_measurement_method 'Thin slice \w and \f scans'
_diffrn_radiation_monochromator graphite
_diffrn_radiation_source 'fine-focus sealed tube'
_diffrn_radiation_type MoK\a
_diffrn_radiation_wavelength 0.71073
_diffrn_reflns_av_R_equivalents 0.0924
_diffrn_reflns_av_sigmaI/netI 0.0704
_diffrn_reflns_limit_h_max 8
_diffrn_reflns_limit_h_min -8
_diffrn_reflns_limit_k_max 12
_diffrn_reflns_limit_k_min -12
_diffrn_reflns_limit_l_max 13
_diffrn_reflns_limit_l_min -13
_diffrn_reflns_number 9366
_diffrn_reflns_theta_full 24.99
_diffrn_reflns_theta_max 24.99
_diffrn_reflns_theta_min 1.91
_exptl_absorpt_coefficient_mu 7.577
_exptl_absorpt_correction_T_max 0.7032
_exptl_absorpt_correction_T_min 0.3425
_exptl_absorpt_correction_type multi-scan
_exptl_absorpt_process_details
;
multi-scan from symmetry-related measurements 
 Sortav (Blessing 1995)
;
_exptl_crystal_colour brown
_exptl_crystal_density_diffrn 2.779
_exptl_crystal_density_method 'not measured'
_exptl_crystal_description block
_exptl_crystal_F_000 612
_exptl_crystal_size_max 0.18
_exptl_crystal_size_mid 0.10
_exptl_crystal_size_min 0.05
_refine_diff_density_max 2.454
_refine_diff_density_min -1.340
_refine_diff_density_rms 0.363
_refine_ls_extinction_coef 0.0063(14)
_refine_ls_extinction_expression Fc^*^=kFc[1+0.001xFc^2^\l^3^/sin(2\q)]^-1/4^
_refine_ls_extinction_method SHELXL
_refine_ls_goodness_of_fit_ref 1.130
_refine_ls_hydrogen_treatment constr
_refine_ls_matrix_type full
_refine_ls_number_parameters 164
_refine_ls_number_reflns 2866
_refine_ls_number_restraints 108
_refine_ls_restrained_S_all 1.112
_refine_ls_R_factor_all 0.1399
_refine_ls_R_factor_gt 0.1155
_refine_ls_shift/su_max 0.000
_refine_ls_shift/su_mean 0.000
_refine_ls_structure_factor_coef Fsqd
_refine_ls_weighting_details 'calc w=1/[\s^2^(Fo^2^)+(0.1022P)^2^+83.7239P] where P=(Fo^2^+2Fc^2^)/3'
_refine_ls_weighting_scheme calc
_refine_ls_wR_factor_gt 0.3405
_refine_ls_wR_factor_ref 0.3512
_reflns_number_gt 2069
_reflns_number_total 2862
_reflns_threshold_expression >2\s(I)
_cod_data_source_file c4ce01622j2.cif
_cod_data_source_block 9-I-I3
_cod_depositor_comments 'Adding full bibliography for 7218498--7218505.cif.'
_cod_database_code 7218502

loop_
_symmetry_equiv_pos_as_xyz
'x, y, z'
'-x, -y, -z'

loop_
_atom_site_label
_atom_site_type_symbol
_atom_site_fract_x
_atom_site_fract_y
_atom_site_fract_z
_atom_site_U_iso_or_equiv
_atom_site_adp_type
_atom_site_occupancy
_atom_site_symmetry_multiplicity
_atom_site_calc_flag
_atom_site_refinement_flags
I3 I 0.7861(3) 0.6178(2) 0.4608(2) 0.0595(7) Uani 1 1 d U
I2 I 0.5822(4) 0.4677(3) 0.2005(3) 0.0875(10) Uani 1 1 d U
I4 I 0.9851(4) 0.7753(3) 0.7283(2) 0.0781(9) Uani 1 1 d U
I1 I 1.0962(4) 0.2784(3) 0.9531(2) 0.0888(10) Uani 1 1 d U
N1 N 0.537(3) 0.087(3) 0.310(2) 0.054(6) Uani 1 1 d U
C11 C 0.722(4) -0.011(3) 0.448(3) 0.045(6) Uani 1 1 d U
H11 H 0.7674 -0.0849 0.4583 0.054 Uiso 1 1 calc R
C4 C 0.422(4) 0.076(3) 0.192(3) 0.056(7) Uani 1 1 d U
H4 H 0.3786 0.1494 0.1804 0.067 Uiso 1 1 calc R
C2 C 0.448(5) -0.157(4) 0.110(4) 0.072(9) Uani 1 1 d U
H2 H 0.4233 -0.2339 0.0404 0.087 Uiso 1 1 calc R
C13 C 0.700(4) 0.219(3) 0.528(3) 0.049(6) Uani 1 1 d U
C6 C 0.589(4) 0.208(3) 0.412(3) 0.052(7) Uani 1 1 d U
H6 H 0.5464 0.2819 0.3995 0.062 Uiso 1 1 calc R
C14 C 0.775(4) 0.111(3) 0.557(3) 0.053(7) Uani 1 1 d U
C12 C 0.609(4) -0.025(3) 0.330(3) 0.056(7) Uani 1 1 d U
C8 C 0.861(5) 0.355(3) 0.749(3) 0.059(7) Uani 1 1 d U
H8 H 0.8924 0.4365 0.8159 0.070 Uiso 1 1 calc R
C10 C 0.893(5) 0.130(4) 0.675(3) 0.068(9) Uani 1 1 d U
H10 H 0.9480 0.0623 0.6913 0.082 Uiso 1 1 calc R
C7 C 0.746(4) 0.346(3) 0.630(3) 0.056(7) Uani 1 1 d U
H7 H 0.7003 0.4185 0.6166 0.067 Uiso 1 1 calc R
C3 C 0.373(6) -0.044(4) 0.092(4) 0.083(10) Uani 1 1 d U
H3 H 0.2905 -0.0526 0.0140 0.099 Uiso 1 1 calc R
C9 C 0.927(4) 0.250(3) 0.770(3) 0.056(7) Uani 1 1 d U
C1 C 0.549(6) -0.151(4) 0.221(4) 0.077(10) Uani 1 1 d U
H1 H 0.5845 -0.2282 0.2309 0.092 Uiso 1 1 calc R

loop_
_atom_site_aniso_label
_atom_site_aniso_U_11
_atom_site_aniso_U_22
_atom_site_aniso_U_33
_atom_site_aniso_U_23
_atom_site_aniso_U_13
_atom_site_aniso_U_12
I3 0.0542(12) 0.0541(12) 0.0781(14) 0.0287(10) 0.0258(10) 0.0196(9)
I2 0.0875(19) 0.0715(16) 0.0859(18) 0.0114(13) 0.0191(14) 0.0204(13)
I4 0.0790(17) 0.0806(17) 0.0741(16) 0.0266(12) 0.0267(12) 0.0207(13)
I1 0.0857(18) 0.113(2) 0.0650(15) 0.0306(14) 0.0162(12) 0.0366(16)
N1 0.051(11) 0.053(11) 0.056(11) 0.013(9) 0.022(9) 0.010(9)
C11 0.053(11) 0.035(10) 0.056(11) 0.015(9) 0.029(9) 0.019(9)
C4 0.054(12) 0.061(13) 0.054(12) 0.021(10) 0.025(10) 0.008(10)
C2 0.065(14) 0.071(14) 0.077(14) 0.010(11) 0.034(11) 0.016(11)
C13 0.055(12) 0.038(11) 0.054(12) 0.014(9) 0.019(9) 0.015(9)
C6 0.058(12) 0.048(11) 0.053(12) 0.017(9) 0.025(10) 0.014(9)
C14 0.050(12) 0.050(12) 0.060(12) 0.017(9) 0.024(10) 0.012(9)
C12 0.050(12) 0.054(12) 0.064(13) 0.016(10) 0.025(10) 0.014(10)
C8 0.064(13) 0.067(13) 0.049(12) 0.029(10) 0.019(10) 0.015(10)
C10 0.065(13) 0.074(14) 0.072(14) 0.029(11) 0.026(11) 0.021(11)
C7 0.053(12) 0.053(12) 0.055(12) 0.016(10) 0.017(10) 0.011(10)
C3 0.080(15) 0.087(16) 0.082(15) 0.032(12) 0.032(12) 0.016(12)
C9 0.054(12) 0.058(12) 0.055(12) 0.017(10) 0.021(10) 0.011(10)
C1 0.080(15) 0.082(15) 0.073(14) 0.021(11) 0.040(12) 0.021(11)

loop_
_atom_type_symbol
_atom_type_description
_atom_type_scat_dispersion_real
_atom_type_scat_dispersion_imag
_atom_type_scat_source
C C 0.0033 0.0016 'International Tables Vol C Tables 4.2.6.8 and 6.1.1.4'
H H 0 0 'International Tables Vol C Tables 4.2.6.8 and 6.1.1.4'
N N 0.0061 0.0033 'International Tables Vol C Tables 4.2.6.8 and 6.1.1.4'
I I -0.4742 1.8119 'International Tables Vol C Tables 4.2.6.8 and 6.1.1.4'
O O 0.0106 0.006 'International Tables Vol C Tables 4.2.6.8 and 6.1.1.4'

loop_
_geom_angle_atom_site_label_1
_geom_angle_atom_site_label_2
_geom_angle_atom_site_label_3
_geom_angle
I2 I3 I4 178.20(11)
C4 N1 C6 121(3)
C4 N1 C12 121(3)
C6 N1 C12 118(2)
C12 C11 C14 124(3)
C12 C11 H11 118.1
C14 C11 H11 118.1
C3 C4 N1 120(3)
C3 C4 H4 119.8
N1 C4 H4 119.8
C1 C2 C3 121(4)
C1 C2 H2 119.6
C3 C2 H2 119.6
C6 C13 C7 119(3)
C6 C13 C14 124(3)
C7 C13 C14 118(3)
C13 C6 N1 121(3)
C13 C6 H6 119.3
N1 C6 H6 119.3
C10 C14 C13 121(3)
C10 C14 C11 126(3)
C13 C14 C11 113(3)
C11 C12 N1 120(3)
C11 C12 C1 124(3)
N1 C12 C1 117(3)
C9 C8 C7 122(3)
C9 C8 H8 119.0
C7 C8 H8 119.0
C9 C10 C14 119(3)
C9 C10 H10 120.4
C14 C10 H10 120.4
C8 C7 C13 118(3)
C8 C7 H7 121.1
C13 C7 H7 121.1
C4 C3 C2 120(4)
C4 C3 H3 120.1
C2 C3 H3 120.1
C8 C9 C10 122(3)
C8 C9 I1 118(2)
C10 C9 I1 120(2)
C2 C1 C12 121(4)
C2 C1 H1 119.4
C12 C1 H1 119.4

loop_
_geom_bond_atom_site_label_1
_geom_bond_atom_site_label_2
_geom_bond_distance
I3 I2 2.851(3)
I3 I4 2.926(3)
I1 C9 2.09(3)
N1 C4 1.38(4)
N1 C6 1.39(4)
N1 C12 1.43(4)
C11 C12 1.36(4)
C11 C14 1.45(4)
C11 H11 0.9300
C4 C3 1.38(5)
C4 H4 0.9300
C2 C1 1.30(5)
C2 C3 1.45(5)
C2 H2 0.9300
C13 C6 1.35(4)
C13 C7 1.43(4)
C13 C14 1.44(4)
C6 H6 0.9300
C14 C10 1.37(5)
C12 C1 1.47(5)
C8 C9 1.35(4)
C8 C7 1.40(4)
C8 H8 0.9300
C10 C9 1.36(5)
C10 H10 0.9300
C7 H7 0.9300
C3 H3 0.9300
C1 H1 0.9300
